data_1560181
loop_
_publ_author_name
'Arnold, Amela'
'Sherbow, Tobias J.'
'Bohanon, Amanda M.'
'Sayler, Richard I.'
'Britt, R. David'
'Smith, Allison M.'
'Fettinger, James C.'
'Berben, Louise A.'

_publ_section_title
;
 Delocalization tunable by ligand substitution in [L<sub>2</sub>Al]
 <sup><i>n</i>-</sup> complexes highlights a mechanism for strong
 electronic coupling.
;
_journal_issue 2
_journal_name_full 'Chemical science'
_journal_page_first 675
_journal_page_last 682
_journal_paper_doi 10.1039/d0sc02812f
_journal_volume 12
_journal_year 2020
_chemical_formula_moiety '(C39 H29 Al Cl F10 N3 O2), 0.5(C6 H12), 0.5(C4 H8 O)'
_chemical_formula_sum 'C44 H39 Al Cl F10 N3 O2.5'
_chemical_formula_weight 902.21
_space_group_crystal_system monoclinic
_space_group_IT_number 4
_space_group_name_Hall 'P 2yb'
_space_group_name_H-M_alt 'P 1 21 1'
_atom_sites_solution_hydrogens geom
_audit_creation_method SHELXL-2017/1
_audit_update_record
;
2020-05-06 deposited with the CCDC.	2020-11-04 downloaded from the CCDC.
;
_cell_angle_alpha 90
_cell_angle_beta 103.1935(14)
_cell_angle_gamma 90
_cell_formula_units_Z 2
_cell_length_a 9.8433(3)
_cell_length_b 10.2481(3)
_cell_length_c 20.4010(6)
_cell_measurement_reflns_used 9796
_cell_measurement_temperature 100(2)
_cell_measurement_theta_max 70.10
_cell_measurement_theta_min 4.45
_cell_volume 2003.63(10)
_computing_cell_refinement 'SAINT (8.37a) (Bruker, 2016)'
_computing_data_collection 'Apex3 (2017.3) (Bruker, 2017)'
_computing_data_reduction 'SAINT (8.37a) (Bruker, 2016)'
_computing_molecular_graphics 'Bruker SHELXTL'
_computing_publication_material 'Bruker SHELXTL'
_computing_structure_refinement 'SHELXL-2017/1 (Sheldrick, 2017)'
_computing_structure_solution 'SHELXT (Sheldrick, 2014)'
_diffrn_ambient_temperature 100(2)
_diffrn_measured_fraction_theta_full 0.999
_diffrn_measured_fraction_theta_max 0.996
_diffrn_measurement_device_type 'Bruker APEX-II CCD'
_diffrn_measurement_method '\f and \w scans'
_diffrn_radiation_type CuK\a
_diffrn_radiation_wavelength 1.54178
_diffrn_reflns_av_R_equivalents 0.0265
_diffrn_reflns_av_unetI/netI 0.0352
_diffrn_reflns_Laue_measured_fraction_full 0.999
_diffrn_reflns_Laue_measured_fraction_max 0.996
_diffrn_reflns_limit_h_max 11
_diffrn_reflns_limit_h_min -12
_diffrn_reflns_limit_k_max 12
_diffrn_reflns_limit_k_min -12
_diffrn_reflns_limit_l_max 24
_diffrn_reflns_limit_l_min -24
_diffrn_reflns_number 14050
_diffrn_reflns_point_group_measured_fraction_full 0.998
_diffrn_reflns_point_group_measured_fraction_max 0.993
_diffrn_reflns_theta_full 67.679
_diffrn_reflns_theta_max 70.356
_diffrn_reflns_theta_min 2.224
_exptl_absorpt_coefficient_mu 1.867
_exptl_absorpt_correction_T_max 0.6787
_exptl_absorpt_correction_T_min 0.5452
_exptl_absorpt_correction_type multi-scan
_exptl_absorpt_process_details 'SADABS 2016/2 (Sheldrick, 2016)'
_exptl_crystal_colour Brown
_exptl_crystal_density_diffrn 1.495
_exptl_crystal_description Block
_exptl_crystal_F_000 928
_exptl_crystal_size_max 0.360
_exptl_crystal_size_mid 0.318
_exptl_crystal_size_min 0.212
_refine_diff_density_max 0.428
_refine_diff_density_min -0.318
_refine_diff_density_rms 0.048
_refine_ls_abs_structure_details
; 
 Flack x determined using 3097 quotients [(I+)-(I-)]/[(I+)+(I-)] 
 (Parsons, Flack and Wagner, Acta Cryst. B69 (2013) 249-259). 
;
_refine_ls_abs_structure_Flack -0.011(7)
_refine_ls_extinction_method none
_refine_ls_goodness_of_fit_ref 1.052
_refine_ls_hydrogen_treatment constr
_refine_ls_matrix_type full
_refine_ls_number_parameters 604
_refine_ls_number_reflns 7584
_refine_ls_number_restraints 42
_refine_ls_restrained_S_all 1.056
_refine_ls_R_factor_all 0.0403
_refine_ls_R_factor_gt 0.0361
_refine_ls_shift/su_max 0.001
_refine_ls_shift/su_mean 0.000
_refine_ls_structure_factor_coef Fsqd
_refine_ls_weighting_details 'w=1/[\s^2^(Fo^2^)+(0.0435P)^2^+0.8875P] where P=(Fo^2^+2Fc^2^)/3'
_refine_ls_weighting_scheme calc
_refine_ls_wR_factor_gt 0.0894
_refine_ls_wR_factor_ref 0.0925
_reflns_Friedel_coverage 0.882
_reflns_Friedel_fraction_full 0.996
_reflns_Friedel_fraction_max 0.990
_reflns_number_gt 7079
_reflns_number_total 7584
_reflns_threshold_expression 'I > 2\s(I)'
_cod_data_source_file d0sc02812f2.cif
_cod_data_source_block TJS64FMI
_cod_depositor_comments
;
The following automatic conversions were performed:

data item '_exptl_absorpt_correction_type' value 'Multi-scan' was
changed to 'multi-scan' in accordance with the
/home/data/users/saulius/crontab/automatic-downloads/rss-feeds/RSC/lib/dictionaries/cif_core.dic
dictionary named 'cif_core.dic' version 2.4.2 last updated on
2011-04-26.

Automatic conversion script
Id: cif_fix_values 7556 2019-12-06 15:28:31Z antanas 

 Adding full bibliography for 1560179--1560182.cif.
;
_cod_original_sg_symbol_H-M 'P 21'
_cod_original_formula_sum 'C44 H39 Al Cl F10 N3 O2.50'
_cod_database_code 1560181
_shelx_shelxl_version_number 2017/1
_shelx_space_group_comment
; 
The symmetry employed for this shelxl refinement is uniquely defined 
by the following loop, which should always be used as a source of 
symmetry information in preference to the above space-group names. 
They are only intended as comments. 
;
_shelx_estimated_absorpt_t_min 0.553
_shelx_estimated_absorpt_t_max 0.693

loop_
_space_group_symop_operation_xyz
'x, y, z'
'-x, y+1/2, -z'

loop_
_atom_site_label
_atom_site_type_symbol
_atom_site_fract_x
_atom_site_fract_y
_atom_site_fract_z
_atom_site_U_iso_or_equiv
_atom_site_adp_type
_atom_site_occupancy
_atom_site_site_symmetry_order
_atom_site_calc_flag
_atom_site_refinement_flags_posn
_atom_site_refinement_flags_adp
_atom_site_refinement_flags_occupancy
_atom_site_disorder_assembly
_atom_site_disorder_group
Cl1 Cl -0.09818(9) 0.90156(9) 0.25148(4) 0.0362(2) Uani 1 1 d . . . . .
Al1 Al 0.12086(11) 0.84437(10) 0.26081(5) 0.0269(2) Uani 1 1 d . . . . .
C1 C 0.0481(4) 0.9336(3) 0.11578(16) 0.0264(7) Uani 1 1 d . . . . .
N1 N 0.1542(3) 0.9029(3) 0.17187(13) 0.0263(5) Uani 1 1 d . . . . .
O1 O 0.0509(3) 0.6662(2) 0.21619(12) 0.0321(5) Uani 1 1 d . . . . .
C2 C 0.0116(4) 0.8532(3) 0.05949(17) 0.0288(7) Uani 1 1 d . . . . .
N2 N 0.3074(3) 0.7952(3) 0.27071(13) 0.0256(6) Uani 1 1 d . . . . .
O2 O 0.1830(3) 1.0248(2) 0.30045(12) 0.0339(5) Uani 1 1 d . . . . .
C3 C -0.0940(4) 0.8834(4) 0.00497(17) 0.0333(8) Uani 1 1 d . . . . .
F3 F 0.0813(2) 0.74080(19) 0.05817(10) 0.0363(5) Uani 1 1 d . . . . .
N3 N 0.1540(3) 0.7571(3) 0.35141(13) 0.0268(6) Uani 1 1 d . . . . .
C4 C -0.1714(4) 0.9964(4) 0.00477(18) 0.0347(8) Uani 1 1 d . . . . .
F4 F -0.1235(3) 0.8030(2) -0.04868(10) 0.0459(6) Uani 1 1 d . . . . .
C5 C -0.1393(4) 1.0780(4) 0.05988(19) 0.0338(8) Uani 1 1 d . . . . .
F5 F -0.2736(2) 1.0262(3) -0.04869(11) 0.0449(5) Uani 1 1 d . . . . .
C6 C -0.0314(4) 1.0475(3) 0.11364(16) 0.0291(7) Uani 1 1 d . . . . .
F6 F -0.2105(3) 1.1902(2) 0.05979(12) 0.0466(6) Uani 1 1 d . . . . .
C7 C 0.2869(4) 0.8801(3) 0.16316(16) 0.0269(7) Uani 1 1 d . . . . .
F7 F 0.0018(2) 1.1339(2) 0.16416(10) 0.0369(5) Uani 1 1 d . . . . .
C8 C 0.3327(4) 0.9206(3) 0.10252(16) 0.0279(7) Uani 1 1 d . . . . .
C9 C 0.4125(4) 0.8402(4) 0.07130(17) 0.0322(7) Uani 1 1 d . . . . .
H9 H 0.438968 0.756136 0.089412 0.039 Uiso 1 1 calc R U . . .
C10 C 0.4540(4) 0.8809(4) 0.01414(18) 0.0386(8) Uani 1 1 d . . . . .
H10 H 0.509717 0.825116 -0.006165 0.046 Uiso 1 1 calc R U . . .
C11 C 0.4150(4) 1.0020(4) -0.01354(19) 0.0399(9) Uani 1 1 d . . . . .
H11 H 0.443290 1.029274 -0.052887 0.048 Uiso 1 1 calc R U . . .
C12 C 0.3347(4) 1.0830(4) 0.0161(2) 0.0392(9) Uani 1 1 d . . . . .
H12 H 0.306980 1.165996 -0.003094 0.047 Uiso 1 1 calc R U . . .
C13 C 0.2943(4) 1.0440(3) 0.07397(18) 0.0312(7) Uani 1 1 d . . . . .
H13 H 0.240221 1.101059 0.094485 0.037 Uiso 1 1 calc R U . . .
C14 C 0.3769(4) 0.8241(3) 0.22068(16) 0.0268(7) Uani 1 1 d . . . . .
C15 C 0.5205(4) 0.8065(3) 0.23285(17) 0.0304(7) Uani 1 1 d . . . . .
H15 H 0.569495 0.829771 0.199485 0.036 Uiso 1 1 calc R U . . .
C16 C 0.5926(4) 0.7546(4) 0.29426(18) 0.0330(7) Uani 1 1 d . . . . .
H16 H 0.690621 0.741885 0.302562 0.040 Uiso 1 1 calc R U . . .
C17 C 0.5208(4) 0.7214(3) 0.34338(17) 0.0290(7) Uani 1 1 d . . . . .
H17 H 0.569545 0.685561 0.385067 0.035 Uiso 1 1 calc R U . . .
C18 C 0.3780(4) 0.7410(3) 0.33113(16) 0.0249(6) Uani 1 1 d . . . . .
C19 C 0.2887(4) 0.7143(3) 0.37535(16) 0.0270(7) Uani 1 1 d . . . . .
C20 C 0.3345(3) 0.6520(3) 0.44156(16) 0.0264(7) Uani 1 1 d . . . . .
C21 C 0.4092(4) 0.5341(4) 0.45026(18) 0.0311(7) Uani 1 1 d . . . . .
H21 H 0.436725 0.494936 0.413100 0.037 Uiso 1 1 calc R U . . .
C22 C 0.4430(4) 0.4748(4) 0.5129(2) 0.0356(8) Uani 1 1 d . . . . .
H22 H 0.495615 0.396245 0.518587 0.043 Uiso 1 1 calc R U . . .
C23 C 0.4013(4) 0.5281(4) 0.56723(19) 0.0389(8) Uani 1 1 d . . . . .
H23 H 0.422325 0.484765 0.609511 0.047 Uiso 1 1 calc R U . . .
C24 C 0.3285(4) 0.6452(4) 0.55997(18) 0.0380(8) Uani 1 1 d . . . . .
H24 H 0.301331 0.683102 0.597512 0.046 Uiso 1 1 calc R U . . .
C25 C 0.2955(4) 0.7068(3) 0.49775(17) 0.0306(7) Uani 1 1 d . . . . .
H25 H 0.245842 0.786975 0.493057 0.037 Uiso 1 1 calc R U . . .
C26 C 0.0513(4) 0.6999(3) 0.38070(16) 0.0263(7) Uani 1 1 d . . . . .
C27 C -0.0295(4) 0.7714(3) 0.41498(16) 0.0293(7) Uani 1 1 d . . . . .
F27 F -0.0087(2) 0.9000(2) 0.42439(10) 0.0370(5) Uani 1 1 d . . . . .
C28 C -0.1283(4) 0.7145(4) 0.44432(18) 0.0334(8) Uani 1 1 d . . . . .
F28 F -0.2027(3) 0.7879(2) 0.47720(12) 0.0453(6) Uani 1 1 d . . . . .
C29 C -0.1486(4) 0.5811(4) 0.44063(19) 0.0359(8) Uani 1 1 d . . . . .
F29 F -0.2451(2) 0.5261(3) 0.46863(12) 0.0475(6) Uani 1 1 d . . . . .
C30 C -0.0691(4) 0.5061(4) 0.40744(18) 0.0341(8) Uani 1 1 d . . . . .
F30 F -0.0864(3) 0.3761(2) 0.40446(12) 0.0461(6) Uani 1 1 d . . . . .
C31 C 0.0271(4) 0.5652(3) 0.37786(17) 0.0298(7) Uani 1 1 d . . . . .
F31 F 0.1031(2) 0.48816(19) 0.34632(11) 0.0376(5) Uani 1 1 d . . . . .
C32 C 0.1507(4) 0.5650(3) 0.20807(19) 0.0348(8) Uani 1 1 d . . . . .
H32A H 0.215882 0.548278 0.249996 0.042 Uiso 1 1 calc R U . . .
H32B H 0.201479 0.590608 0.175189 0.042 Uiso 1 1 calc R U . . .
C33 C 0.0630(5) 0.4462(4) 0.1849(2) 0.0467(10) Uani 1 1 d . . . . .
H33A H 0.042052 0.399571 0.222208 0.056 Uiso 1 1 calc R U . . .
H33B H 0.108244 0.388348 0.159569 0.056 Uiso 1 1 calc R U . . .
C34 C -0.0672(5) 0.5058(4) 0.1410(2) 0.0518(12) Uani 1 1 d . . . . .
H34A H -0.145304 0.447584 0.135710 0.062 Uiso 1 1 calc R U . . .
H34B H -0.052946 0.528317 0.097337 0.062 Uiso 1 1 calc R U . . .
C35 C -0.0884(4) 0.6271(4) 0.1806(2) 0.0449(10) Uani 1 1 d . . . . .
H35A H -0.132436 0.695149 0.150857 0.054 Uiso 1 1 calc R U . . .
H35B H -0.145395 0.607651 0.211780 0.054 Uiso 1 1 calc R U . . .
C36 C 0.3016(5) 1.0945(4) 0.2852(2) 0.0406(9) Uani 1 1 d . . . . .
H36A H 0.286369 1.110445 0.237693 0.049 Uiso 1 1 calc R U . . .
H36B H 0.385609 1.044393 0.299333 0.049 Uiso 1 1 calc R U . . .
C37 C 0.3130(5) 1.2233(4) 0.3238(2) 0.0437(9) Uani 1 1 d . . . . .
H37A H 0.408712 1.245831 0.342432 0.052 Uiso 1 1 calc R U . . .
H37B H 0.268822 1.293042 0.295419 0.052 Uiso 1 1 calc R U . . .
C38 C 0.2379(6) 1.1946(4) 0.3781(2) 0.0494(11) Uani 1 1 d . . . . .
H38A H 0.204228 1.273045 0.394584 0.059 Uiso 1 1 calc R U . . .
H38B H 0.296803 1.148835 0.414920 0.059 Uiso 1 1 calc R U . . .
C39 C 0.1183(6) 1.1090(4) 0.3415(3) 0.0562(13) Uani 1 1 d . . . . .
H39A H 0.079905 1.059102 0.372807 0.067 Uiso 1 1 calc R U . . .
H39B H 0.045538 1.160573 0.314121 0.067 Uiso 1 1 calc R U . . .
O41 O 0.5995(12) 0.1963(10) 0.2044(7) 0.105(3) Uani 0.5 1 d D U P A 1
C42 C 0.730(3) 0.252(3) 0.243(2) 0.104(6) Uani 0.5 1 d D U P A 1
H42A H 0.755884 0.210223 0.286534 0.125 Uiso 0.5 1 calc R U P A 1
H42B H 0.802986 0.239618 0.220211 0.125 Uiso 0.5 1 calc R U P A 1
C43 C 0.7089(12) 0.3897(16) 0.2524(7) 0.077(3) Uani 0.5 1 d D U P A 1
H43A H 0.763420 0.440978 0.228545 0.092 Uiso 0.5 1 calc R U P A 1
H43B H 0.733364 0.413027 0.299229 0.092 Uiso 0.5 1 calc R U P A 1
C44 C 0.561(2) 0.4081(17) 0.2246(15) 0.079(4) Uani 0.5 1 d D U P A 1
H44A H 0.513556 0.416679 0.260674 0.095 Uiso 0.5 1 calc R U P A 1
H44B H 0.546671 0.487179 0.198753 0.095 Uiso 0.5 1 calc R U P A 1
C45 C 0.502(3) 0.300(2) 0.182(2) 0.070(4) Uani 0.5 1 d D U P A 1
H45A H 0.410815 0.277519 0.188497 0.084 Uiso 0.5 1 calc R U P A 1
H45B H 0.494760 0.319424 0.135465 0.084 Uiso 0.5 1 calc R U P A 1
C41B C 0.624(2) 0.2675(15) 0.1826(11) 0.105(4) Uani 0.5 1 d D U P B 2
H41B H 0.677090 0.311775 0.152405 0.126 Uiso 0.5 1 calc R U P B 2
C42B C 0.705(4) 0.278(3) 0.2540(19) 0.108(7) Uani 0.5 1 d D U P B 2
H42C H 0.687961 0.205348 0.280505 0.130 Uiso 0.5 1 calc R U P B 2
H42D H 0.803225 0.286349 0.256898 0.130 Uiso 0.5 1 calc R U P B 2
C43B C 0.6470(13) 0.3965(15) 0.2735(6) 0.074(3) Uani 0.5 1 d D U P B 2
H43C H 0.719391 0.460619 0.285810 0.088 Uiso 0.5 1 calc R U P B 2
H43D H 0.609359 0.379921 0.312218 0.088 Uiso 0.5 1 calc R U P B 2
C44B C 0.532(3) 0.4493(18) 0.2165(14) 0.079(4) Uani 0.5 1 d D U P B 2
H44C H 0.457362 0.486373 0.233365 0.095 Uiso 0.5 1 calc R U P B 2
H44D H 0.567875 0.514084 0.190845 0.095 Uiso 0.5 1 calc R U P B 2
C45B C 0.486(3) 0.333(2) 0.176(2) 0.069(4) Uani 0.5 1 d D U P B 2
H45C H 0.443762 0.354416 0.130090 0.082 Uiso 0.5 1 calc R U P B 2
H45D H 0.422996 0.281046 0.194615 0.082 Uiso 0.5 1 calc R U P B 2
C46B C 0.6230(19) 0.1262(16) 0.1706(10) 0.110(5) Uani 0.5 1 d D . P B 2
H46A H 0.718974 0.094695 0.176299 0.165 Uiso 0.5 1 calc R U P B 2
H46B H 0.578547 0.081926 0.202796 0.165 Uiso 0.5 1 calc R U P B 2
H46C H 0.570513 0.107642 0.124631 0.165 Uiso 0.5 1 calc R U P B 2

loop_
_atom_site_aniso_label
_atom_site_aniso_U_11
_atom_site_aniso_U_22
_atom_site_aniso_U_33
_atom_site_aniso_U_23
_atom_site_aniso_U_13
_atom_site_aniso_U_12
Cl1 0.0312(4) 0.0434(4) 0.0367(4) 0.0112(4) 0.0134(3) 0.0071(4)
Al1 0.0292(5) 0.0274(4) 0.0258(4) 0.0037(4) 0.0098(4) 0.0022(4)
C1 0.0296(18) 0.0243(15) 0.0276(15) 0.0024(12) 0.0109(13) -0.0002(13)
N1 0.0308(15) 0.0239(12) 0.0253(12) 0.0000(11) 0.0090(11) -0.0001(12)
O1 0.0315(13) 0.0309(13) 0.0330(12) -0.0001(10) 0.0056(10) -0.0023(10)
C2 0.0339(18) 0.0245(15) 0.0291(15) 0.0029(13) 0.0092(13) 0.0003(14)
N2 0.0310(15) 0.0242(12) 0.0226(13) 0.0013(10) 0.0082(11) -0.0010(11)
O2 0.0457(15) 0.0270(11) 0.0311(12) -0.0021(10) 0.0133(11) 0.0032(11)
C3 0.042(2) 0.0315(17) 0.0267(15) -0.0020(13) 0.0080(14) -0.0101(15)
F3 0.0520(14) 0.0257(9) 0.0327(10) -0.0039(8) 0.0128(9) 0.0026(9)
N3 0.0269(15) 0.0296(14) 0.0252(13) 0.0042(11) 0.0088(11) 0.0020(12)
C4 0.0283(19) 0.043(2) 0.0307(17) 0.0108(15) 0.0026(14) -0.0012(15)
F4 0.0656(16) 0.0397(12) 0.0287(10) -0.0044(9) 0.0029(10) -0.0140(11)
C5 0.035(2) 0.0337(18) 0.0356(18) 0.0091(14) 0.0136(15) 0.0076(15)
F5 0.0370(12) 0.0575(14) 0.0352(11) 0.0125(10) -0.0021(9) -0.0011(11)
C6 0.0354(19) 0.0287(17) 0.0244(15) 0.0011(13) 0.0090(14) 0.0017(14)
F6 0.0520(15) 0.0451(13) 0.0420(12) 0.0091(10) 0.0092(11) 0.0212(11)
C7 0.0298(17) 0.0259(16) 0.0268(15) 0.0003(12) 0.0099(13) -0.0018(13)
F7 0.0511(14) 0.0278(10) 0.0316(10) -0.0010(8) 0.0091(9) 0.0067(9)
C8 0.0293(17) 0.0286(16) 0.0277(15) 0.0000(13) 0.0105(13) -0.0040(14)
C9 0.0332(19) 0.0334(17) 0.0315(16) 0.0017(15) 0.0103(14) 0.0002(15)
C10 0.039(2) 0.046(2) 0.0339(17) 0.0002(16) 0.0162(15) 0.0007(17)
C11 0.038(2) 0.051(2) 0.0336(18) 0.0091(17) 0.0150(16) -0.0008(18)
C12 0.043(2) 0.0371(19) 0.040(2) 0.0098(16) 0.0145(17) -0.0009(17)
C13 0.034(2) 0.0287(17) 0.0328(17) 0.0028(14) 0.0127(15) 0.0001(15)
C14 0.0303(18) 0.0229(16) 0.0292(16) -0.0005(12) 0.0110(13) -0.0021(13)
C15 0.0306(19) 0.0316(17) 0.0317(17) 0.0003(13) 0.0128(14) -0.0040(14)
C16 0.0282(19) 0.0355(18) 0.0359(18) 0.0010(15) 0.0085(14) -0.0011(15)
C17 0.0304(19) 0.0266(16) 0.0302(16) 0.0025(13) 0.0073(14) 0.0008(14)
C18 0.0281(18) 0.0211(14) 0.0246(15) -0.0008(12) 0.0044(13) -0.0003(13)
C19 0.0284(18) 0.0252(16) 0.0280(16) 0.0001(12) 0.0080(14) -0.0002(13)
C20 0.0250(17) 0.0239(15) 0.0297(16) 0.0017(13) 0.0047(13) -0.0023(13)
C21 0.0291(18) 0.0304(17) 0.0349(17) 0.0016(14) 0.0098(14) 0.0001(14)
C22 0.0315(19) 0.0311(17) 0.043(2) 0.0109(15) 0.0065(16) 0.0030(15)
C23 0.041(2) 0.0396(19) 0.0327(18) 0.0105(16) 0.0013(15) -0.0033(17)
C24 0.041(2) 0.044(2) 0.0280(17) -0.0018(15) 0.0049(15) -0.0042(17)
C25 0.0334(19) 0.0289(16) 0.0287(16) 0.0008(13) 0.0055(14) 0.0013(14)
C26 0.0274(18) 0.0302(16) 0.0220(15) 0.0054(12) 0.0071(13) 0.0015(13)
C27 0.036(2) 0.0260(16) 0.0262(16) 0.0062(13) 0.0082(14) 0.0036(14)
F27 0.0470(12) 0.0301(10) 0.0387(10) 0.0031(9) 0.0195(9) 0.0052(10)
C28 0.032(2) 0.041(2) 0.0309(17) 0.0084(15) 0.0130(15) 0.0112(15)
F28 0.0478(14) 0.0507(13) 0.0459(12) 0.0122(10) 0.0282(11) 0.0162(11)
C29 0.0280(19) 0.047(2) 0.0349(18) 0.0167(16) 0.0110(15) -0.0004(16)
F29 0.0363(13) 0.0546(14) 0.0571(14) 0.0226(12) 0.0222(11) 0.0004(11)
C30 0.036(2) 0.0302(17) 0.0359(18) 0.0074(14) 0.0084(15) -0.0022(15)
F30 0.0513(14) 0.0345(12) 0.0543(13) 0.0073(10) 0.0156(11) -0.0095(10)
C31 0.0305(19) 0.0337(17) 0.0264(16) 0.0014(13) 0.0091(14) 0.0013(14)
F31 0.0480(13) 0.0290(10) 0.0392(11) -0.0009(8) 0.0174(10) 0.0010(9)
C32 0.042(2) 0.0311(18) 0.0332(18) -0.0037(14) 0.0134(16) -0.0004(16)
C33 0.063(3) 0.039(2) 0.038(2) -0.0027(16) 0.0102(19) -0.0106(19)
C34 0.065(3) 0.044(2) 0.041(2) 0.0000(19) 0.000(2) -0.019(2)
C35 0.037(2) 0.045(2) 0.049(2) 0.0013(18) 0.0012(18) -0.0106(18)
C36 0.041(2) 0.040(2) 0.042(2) -0.0052(17) 0.0112(17) -0.0069(17)
C37 0.050(3) 0.034(2) 0.045(2) -0.0059(16) 0.0045(19) 0.0012(17)
C38 0.082(3) 0.0311(18) 0.0336(19) -0.0037(16) 0.011(2) 0.008(2)
C39 0.084(4) 0.033(2) 0.067(3) -0.006(2) 0.050(3) 0.000(2)
O41 0.105(7) 0.051(5) 0.171(10) -0.028(6) 0.060(7) -0.006(5)
C42 0.102(12) 0.104(13) 0.094(12) 0.002(8) -0.002(9) 0.007(9)
C43 0.051(6) 0.109(7) 0.067(6) -0.028(6) 0.007(4) -0.013(6)
C44 0.105(11) 0.046(11) 0.089(8) -0.007(9) 0.028(8) 0.011(8)
C45 0.084(8) 0.055(12) 0.061(7) -0.002(10) -0.005(5) 0.011(8)
C41B 0.106(7) 0.057(6) 0.165(11) -0.022(7) 0.061(7) -0.006(6)
C42B 0.105(12) 0.105(13) 0.098(12) 0.006(8) -0.010(9) 0.005(9)
C43B 0.048(6) 0.118(7) 0.055(5) -0.024(5) 0.011(4) -0.011(6)
C44B 0.104(11) 0.051(11) 0.086(8) -0.006(9) 0.027(8) 0.006(8)
C45B 0.083(8) 0.054(12) 0.060(7) 0.004(10) -0.002(5) 0.008(8)
C46B 0.102(13) 0.085(11) 0.135(14) -0.011(10) 0.011(11) -0.004(10)

loop_
_atom_type_symbol
_atom_type_description
_atom_type_scat_dispersion_real
_atom_type_scat_dispersion_imag
_atom_type_scat_source
C C 0.0181 0.0091 'International Tables Vol C Tables 4.2.6.8 and 6.1.1.4'
H H 0.0000 0.0000 'International Tables Vol C Tables 4.2.6.8 and 6.1.1.4'
N N 0.0311 0.0180 'International Tables Vol C Tables 4.2.6.8 and 6.1.1.4'
O O 0.0492 0.0322 'International Tables Vol C Tables 4.2.6.8 and 6.1.1.4'
F F 0.0727 0.0534 'International Tables Vol C Tables 4.2.6.8 and 6.1.1.4'
Al Al 0.2130 0.2455 'International Tables Vol C Tables 4.2.6.8 and 6.1.1.4'
Cl Cl 0.3639 0.7018 'International Tables Vol C Tables 4.2.6.8 and 6.1.1.4'

loop_
_geom_angle_atom_site_label_1
_geom_angle_atom_site_label_2
_geom_angle_atom_site_label_3
_geom_angle
_geom_angle_site_symmetry_1
_geom_angle_site_symmetry_3
_geom_angle_publ_flag
N2 Al1 N1 79.59(12) . . ?
N2 Al1 N3 80.32(12) . . ?
N1 Al1 N3 159.63(13) . . ?
N2 Al1 O2 90.20(12) . . ?
N1 Al1 O2 89.51(11) . . ?
N3 Al1 O2 93.85(11) . . ?
N2 Al1 O1 91.68(12) . . ?
N1 Al1 O1 88.44(11) . . ?
N3 Al1 O1 88.86(11) . . ?
O2 Al1 O1 176.93(11) . . ?
N2 Al1 Cl1 178.78(10) . . ?
N1 Al1 Cl1 101.60(9) . . ?
N3 Al1 Cl1 98.51(9) . . ?
O2 Al1 Cl1 89.55(9) . . ?
O1 Al1 Cl1 88.63(8) . . ?
C2 C1 N1 123.1(3) . . ?
C2 C1 C6 115.5(3) . . ?
N1 C1 C6 121.4(3) . . ?
C7 N1 C1 119.1(3) . . ?
C7 N1 Al1 114.9(2) . . ?
C1 N1 Al1 124.2(2) . . ?
C35 O1 C32 109.2(3) . . ?
C35 O1 Al1 129.7(2) . . ?
C32 O1 Al1 120.4(2) . . ?
F3 C2 C3 118.2(3) . . ?
F3 C2 C1 119.1(3) . . ?
C3 C2 C1 122.7(3) . . ?
C14 N2 C18 120.6(3) . . ?
C14 N2 Al1 120.1(2) . . ?
C18 N2 Al1 119.0(2) . . ?
C39 O2 C36 108.1(3) . . ?
C39 O2 Al1 129.3(3) . . ?
C36 O2 Al1 122.4(2) . . ?
F4 C3 C2 120.2(3) . . ?
F4 C3 C4 119.5(3) . . ?
C2 C3 C4 120.3(3) . . ?
C19 N3 C26 116.2(3) . . ?
C19 N3 Al1 114.1(2) . . ?
C26 N3 Al1 126.2(2) . . ?
F5 C4 C5 121.1(3) . . ?
F5 C4 C3 120.2(3) . . ?
C5 C4 C3 118.7(3) . . ?
F6 C5 C6 120.1(3) . . ?
F6 C5 C4 119.6(3) . . ?
C6 C5 C4 120.2(3) . . ?
F7 C6 C5 118.1(3) . . ?
F7 C6 C1 119.3(3) . . ?
C5 C6 C1 122.5(3) . . ?
N1 C7 C14 113.1(3) . . ?
N1 C7 C8 122.9(3) . . ?
C14 C7 C8 123.8(3) . . ?
C9 C8 C13 118.0(3) . . ?
C9 C8 C7 122.1(3) . . ?
C13 C8 C7 119.8(3) . . ?
C10 C9 C8 120.9(3) . . ?
C10 C9 H9 119.5 . . ?
C8 C9 H9 119.5 . . ?
C11 C10 C9 120.4(4) . . ?
C11 C10 H10 119.8 . . ?
C9 C10 H10 119.8 . . ?
C12 C11 C10 119.7(3) . . ?
C12 C11 H11 120.1 . . ?
C10 C11 H11 120.1 . . ?
C11 C12 C13 120.3(4) . . ?
C11 C12 H12 119.9 . . ?
C13 C12 H12 119.9 . . ?
C12 C13 C8 120.6(3) . . ?
C12 C13 H13 119.7 . . ?
C8 C13 H13 119.7 . . ?
N2 C14 C15 119.6(3) . . ?
N2 C14 C7 112.0(3) . . ?
C15 C14 C7 128.1(3) . . ?
C14 C15 C16 119.8(3) . . ?
C14 C15 H15 120.1 . . ?
C16 C15 H15 120.1 . . ?
C17 C16 C15 120.1(3) . . ?
C17 C16 H16 120.0 . . ?
C15 C16 H16 120.0 . . ?
C18 C17 C16 119.7(3) . . ?
C18 C17 H17 120.2 . . ?
C16 C17 H17 120.2 . . ?
C17 C18 N2 120.1(3) . . ?
C17 C18 C19 127.3(3) . . ?
N2 C18 C19 112.6(3) . . ?
N3 C19 C18 113.5(3) . . ?
N3 C19 C20 122.2(3) . . ?
C18 C19 C20 124.2(3) . . ?
C21 C20 C25 118.2(3) . . ?
C21 C20 C19 122.1(3) . . ?
C25 C20 C19 119.5(3) . . ?
C22 C21 C20 120.1(3) . . ?
C22 C21 H21 119.9 . . ?
C20 C21 H21 119.9 . . ?
C23 C22 C21 121.0(3) . . ?
C23 C22 H22 119.5 . . ?
C21 C22 H22 119.5 . . ?
C22 C23 C24 119.9(3) . . ?
C22 C23 H23 120.1 . . ?
C24 C23 H23 120.1 . . ?
C23 C24 C25 119.9(4) . . ?
C23 C24 H24 120.1 . . ?
C25 C24 H24 120.1 . . ?
C24 C25 C20 120.9(3) . . ?
C24 C25 H25 119.5 . . ?
C20 C25 H25 119.5 . . ?
C27 C26 C31 115.6(3) . . ?
C27 C26 N3 122.9(3) . . ?
C31 C26 N3 121.5(3) . . ?
F27 C27 C28 116.9(3) . . ?
F27 C27 C26 120.5(3) . . ?
C28 C27 C26 122.5(3) . . ?
F28 C28 C29 119.8(3) . . ?
F28 C28 C27 120.1(3) . . ?
C29 C28 C27 120.1(3) . . ?
F29 C29 C30 120.7(4) . . ?
F29 C29 C28 120.1(4) . . ?
C30 C29 C28 119.1(3) . . ?
F30 C30 C31 120.6(3) . . ?
F30 C30 C29 119.7(3) . . ?
C31 C30 C29 119.7(3) . . ?
F31 C31 C30 117.7(3) . . ?
F31 C31 C26 119.3(3) . . ?
C30 C31 C26 122.9(3) . . ?
O1 C32 C33 104.9(3) . . ?
O1 C32 H32A 110.8 . . ?
C33 C32 H32A 110.8 . . ?
O1 C32 H32B 110.8 . . ?
C33 C32 H32B 110.8 . . ?
H32A C32 H32B 108.8 . . ?
C32 C33 C34 101.9(3) . . ?
C32 C33 H33A 111.4 . . ?
C34 C33 H33A 111.4 . . ?
C32 C33 H33B 111.4 . . ?
C34 C33 H33B 111.4 . . ?
H33A C33 H33B 109.2 . . ?
C33 C34 C35 102.4(3) . . ?
C33 C34 H34A 111.3 . . ?
C35 C34 H34A 111.3 . . ?
C33 C34 H34B 111.3 . . ?
C35 C34 H34B 111.3 . . ?
H34A C34 H34B 109.2 . . ?
O1 C35 C34 105.2(4) . . ?
O1 C35 H35A 110.7 . . ?
C34 C35 H35A 110.7 . . ?
O1 C35 H35B 110.7 . . ?
C34 C35 H35B 110.7 . . ?
H35A C35 H35B 108.8 . . ?
O2 C36 C37 106.3(3) . . ?
O2 C36 H36A 110.5 . . ?
C37 C36 H36A 110.5 . . ?
O2 C36 H36B 110.5 . . ?
C37 C36 H36B 110.5 . . ?
H36A C36 H36B 108.7 . . ?
C38 C37 C36 102.8(3) . . ?
C38 C37 H37A 111.2 . . ?
C36 C37 H37A 111.2 . . ?
C38 C37 H37B 111.2 . . ?
C36 C37 H37B 111.2 . . ?
H37A C37 H37B 109.1 . . ?
C37 C38 C39 102.1(3) . . ?
C37 C38 H38A 111.4 . . ?
C39 C38 H38A 111.4 . . ?
C37 C38 H38B 111.4 . . ?
C39 C38 H38B 111.4 . . ?
H38A C38 H38B 109.2 . . ?
O2 C39 C38 103.5(4) . . ?
O2 C39 H39A 111.1 . . ?
C38 C39 H39A 111.1 . . ?
O2 C39 H39B 111.1 . . ?
C38 C39 H39B 111.1 . . ?
H39A C39 H39B 109.0 . . ?
C45 O41 C42 108.9(18) . . ?
C43 C42 O41 108.8(19) . . ?
C43 C42 H42A 109.9 . . ?
O41 C42 H42A 109.9 . . ?
C43 C42 H42B 109.9 . . ?
O41 C42 H42B 109.9 . . ?
H42A C42 H42B 108.3 . . ?
C42 C43 C44 103.6(16) . . ?
C42 C43 H43A 111.0 . . ?
C44 C43 H43A 111.0 . . ?
C42 C43 H43B 111.0 . . ?
C44 C43 H43B 111.0 . . ?
H43A C43 H43B 109.0 . . ?
C45 C44 C43 111.5(17) . . ?
C45 C44 H44A 109.3 . . ?
C43 C44 H44A 109.3 . . ?
C45 C44 H44B 109.3 . . ?
C43 C44 H44B 109.3 . . ?
H44A C44 H44B 108.0 . . ?
O41 C45 C44 103.1(17) . . ?
O41 C45 H45A 111.1 . . ?
C44 C45 H45A 111.1 . . ?
O41 C45 H45B 111.1 . . ?
C44 C45 H45B 111.1 . . ?
H45A C45 H45B 109.1 . . ?
C46B C41B C45B 117.0(18) . . ?
C46B C41B C42B 102.6(18) . . ?
C45B C41B C42B 109(2) . . ?
C46B C41B H41B 109.3 . . ?
C45B C41B H41B 109.3 . . ?
C42B C41B H41B 109.3 . . ?
C43B C42B C41B 100.3(19) . . ?
C43B C42B H42C 111.7 . . ?
C41B C42B H42C 111.7 . . ?
C43B C42B H42D 111.7 . . ?
C41B C42B H42D 111.7 . . ?
H42C C42B H42D 109.5 . . ?
C42B C43B C44B 111.1(17) . . ?
C42B C43B H43C 109.4 . . ?
C44B C43B H43C 109.4 . . ?
C42B C43B H43D 109.4 . . ?
C44B C43B H43D 109.4 . . ?
H43C C43B H43D 108.0 . . ?
C45B C44B C43B 102.8(15) . . ?
C45B C44B H44C 111.2 . . ?
C43B C44B H44C 111.2 . . ?
C45B C44B H44D 111.2 . . ?
C43B C44B H44D 111.2 . . ?
H44C C44B H44D 109.1 . . ?
C44B C45B C41B 99(2) . . ?
C44B C45B H45C 112.0 . . ?
C41B C45B H45C 112.0 . . ?
C44B C45B H45D 112.0 . . ?
C41B C45B H45D 112.0 . . ?
H45C C45B H45D 109.6 . . ?
C41B C46B H46A 109.5 . . ?
C41B C46B H46B 109.5 . . ?
H46A C46B H46B 109.5 . . ?
C41B C46B H46C 109.5 . . ?
H46A C46B H46C 109.5 . . ?
H46B C46B H46C 109.5 . . ?

loop_
_geom_bond_atom_site_label_1
_geom_bond_atom_site_label_2
_geom_bond_distance
_geom_bond_site_symmetry_2
_geom_bond_publ_flag
Cl1 Al1 2.2003(13) . ?
Al1 N2 1.870(3) . ?
Al1 N1 2.008(3) . ?
Al1 N3 2.012(3) . ?
Al1 O2 2.055(3) . ?
Al1 O1 2.085(3) . ?
C1 C2 1.392(5) . ?
C1 N1 1.398(4) . ?
C1 C6 1.400(5) . ?
N1 C7 1.378(4) . ?
O1 C35 1.454(5) . ?
O1 C32 1.464(4) . ?
C2 F3 1.344(4) . ?
C2 C3 1.373(5) . ?
N2 C14 1.385(4) . ?
N2 C18 1.386(4) . ?
O2 C39 1.448(5) . ?
O2 C36 1.461(5) . ?
C3 F4 1.347(4) . ?
C3 C4 1.386(5) . ?
N3 C19 1.377(5) . ?
N3 C26 1.414(4) . ?
C4 F5 1.339(4) . ?
C4 C5 1.378(6) . ?
C5 F6 1.347(4) . ?
C5 C6 1.377(5) . ?
C6 F7 1.342(4) . ?
C7 C14 1.420(5) . ?
C7 C8 1.470(4) . ?
C8 C9 1.389(5) . ?
C8 C13 1.407(5) . ?
C9 C10 1.385(5) . ?
C9 H9 0.9500 . ?
C10 C11 1.381(6) . ?
C10 H10 0.9500 . ?
C11 C12 1.378(6) . ?
C11 H11 0.9500 . ?
C12 C13 1.388(5) . ?
C12 H12 0.9500 . ?
C13 H13 0.9500 . ?
C14 C15 1.390(5) . ?
C15 C16 1.396(5) . ?
C15 H15 0.9500 . ?
C16 C17 1.394(5) . ?
C16 H16 0.9500 . ?
C17 C18 1.385(5) . ?
C17 H17 0.9500 . ?
C18 C19 1.422(5) . ?
C19 C20 1.469(5) . ?
C20 C21 1.405(5) . ?
C20 C25 1.406(5) . ?
C21 C22 1.386(5) . ?
C21 H21 0.9500 . ?
C22 C23 1.379(6) . ?
C22 H22 0.9500 . ?
C23 C24 1.388(6) . ?
C23 H23 0.9500 . ?
C24 C25 1.388(5) . ?
C24 H24 0.9500 . ?
C25 H25 0.9500 . ?
C26 C27 1.382(5) . ?
C26 C31 1.400(5) . ?
C27 F27 1.341(4) . ?
C27 C28 1.382(5) . ?
C28 F28 1.333(4) . ?
C28 C29 1.381(6) . ?
C29 F29 1.339(4) . ?
C29 C30 1.380(6) . ?
C30 F30 1.343(4) . ?
C30 C31 1.375(5) . ?
C31 F31 1.347(4) . ?
C32 C33 1.505(5) . ?
C32 H32A 0.9600 . ?
C32 H32B 0.9600 . ?
C33 C34 1.514(7) . ?
C33 H33A 0.9600 . ?
C33 H33B 0.9600 . ?
C34 C35 1.524(7) . ?
C34 H34A 0.9600 . ?
C34 H34B 0.9600 . ?
C35 H35A 0.9600 . ?
C35 H35B 0.9600 . ?
C36 C37 1.528(5) . ?
C36 H36A 0.9600 . ?
C36 H36B 0.9600 . ?
C37 C38 1.493(6) . ?
C37 H37A 0.9600 . ?
C37 H37B 0.9600 . ?
C38 C39 1.520(7) . ?
C38 H38A 0.9600 . ?
C38 H38B 0.9600 . ?
C39 H39A 0.9600 . ?
C39 H39B 0.9600 . ?
O41 C45 1.43(2) . ?
O41 C42 1.46(3) . ?
C42 C43 1.44(2) . ?
C42 H42A 0.9600 . ?
C42 H42B 0.9600 . ?
C43 C44 1.45(2) . ?
C43 H43A 0.9600 . ?
C43 H43B 0.9600 . ?
C44 C45 1.45(2) . ?
C44 H44A 0.9600 . ?
C44 H44B 0.9600 . ?
C45 H45A 0.9600 . ?
C45 H45B 0.9600 . ?
C41B C46B 1.468(18) . ?
C41B C45B 1.49(2) . ?
C41B C42B 1.50(3) . ?
C41B H41B 1.0000 . ?
C42B C43B 1.43(2) . ?
C42B H42C 0.9600 . ?
C42B H42D 0.9600 . ?
C43B C44B 1.53(2) . ?
C43B H43C 0.9600 . ?
C43B H43D 0.9600 . ?
C44B C45B 1.46(2) . ?
C44B H44C 0.9600 . ?
C44B H44D 0.9600 . ?
C45B H45C 0.9600 . ?
C45B H45D 0.9600 . ?
C46B H46A 0.9800 . ?
C46B H46B 0.9800 . ?
C46B H46C 0.9800 . ?

loop_
_geom_torsion_atom_site_label_1
_geom_torsion_atom_site_label_2
_geom_torsion_atom_site_label_3
_geom_torsion_atom_site_label_4
_geom_torsion
_geom_torsion_site_symmetry_1
_geom_torsion_site_symmetry_2
_geom_torsion_site_symmetry_3
_geom_torsion_site_symmetry_4
_geom_torsion_publ_flag
C2 C1 N1 C7 57.1(4) . . . . ?
C6 C1 N1 C7 -124.6(3) . . . . ?
C2 C1 N1 Al1 -106.5(3) . . . . ?
C6 C1 N1 Al1 71.8(4) . . . . ?
N1 C1 C2 F3 -0.4(5) . . . . ?
C6 C1 C2 F3 -178.8(3) . . . . ?
N1 C1 C2 C3 179.2(3) . . . . ?
C6 C1 C2 C3 0.8(5) . . . . ?
N1 Al1 N2 C14 3.2(2) . . . . ?
N3 Al1 N2 C14 179.9(3) . . . . ?
O2 Al1 N2 C14 -86.2(2) . . . . ?
O1 Al1 N2 C14 91.4(2) . . . . ?
N1 Al1 N2 C18 177.2(3) . . . . ?
N3 Al1 N2 C18 -6.2(2) . . . . ?
O2 Al1 N2 C18 87.7(2) . . . . ?
O1 Al1 N2 C18 -94.7(2) . . . . ?
F3 C2 C3 F4 -1.5(5) . . . . ?
C1 C2 C3 F4 178.9(3) . . . . ?
F3 C2 C3 C4 178.2(3) . . . . ?
C1 C2 C3 C4 -1.4(5) . . . . ?
F4 C3 C4 F5 -0.8(5) . . . . ?
C2 C3 C4 F5 179.5(3) . . . . ?
F4 C3 C4 C5 -179.6(3) . . . . ?
C2 C3 C4 C5 0.7(5) . . . . ?
F5 C4 C5 F6 -0.8(5) . . . . ?
C3 C4 C5 F6 178.0(3) . . . . ?
F5 C4 C5 C6 -178.3(3) . . . . ?
C3 C4 C5 C6 0.5(5) . . . . ?
F6 C5 C6 F7 -1.7(5) . . . . ?
C4 C5 C6 F7 175.7(3) . . . . ?
F6 C5 C6 C1 -178.5(3) . . . . ?
C4 C5 C6 C1 -1.1(5) . . . . ?
C2 C1 C6 F7 -176.3(3) . . . . ?
N1 C1 C6 F7 5.2(5) . . . . ?
C2 C1 C6 C5 0.5(5) . . . . ?
N1 C1 C6 C5 -178.0(3) . . . . ?
C1 N1 C7 C14 -167.7(3) . . . . ?
Al1 N1 C7 C14 -2.6(4) . . . . ?
C1 N1 C7 C8 17.4(5) . . . . ?
Al1 N1 C7 C8 -177.5(2) . . . . ?
N1 C7 C8 C9 -137.3(4) . . . . ?
C14 C7 C8 C9 48.3(5) . . . . ?
N1 C7 C8 C13 41.9(5) . . . . ?
C14 C7 C8 C13 -132.4(4) . . . . ?
C13 C8 C9 C10 0.6(5) . . . . ?
C7 C8 C9 C10 179.9(3) . . . . ?
C8 C9 C10 C11 -0.9(6) . . . . ?
C9 C10 C11 C12 0.3(6) . . . . ?
C10 C11 C12 C13 0.6(6) . . . . ?
C11 C12 C13 C8 -1.0(6) . . . . ?
C9 C8 C13 C12 0.4(5) . . . . ?
C7 C8 C13 C12 -178.9(3) . . . . ?
C18 N2 C14 C15 -4.2(5) . . . . ?
Al1 N2 C14 C15 169.6(2) . . . . ?
C18 N2 C14 C7 -179.4(3) . . . . ?
Al1 N2 C14 C7 -5.5(4) . . . . ?
N1 C7 C14 N2 5.0(4) . . . . ?
C8 C7 C14 N2 179.8(3) . . . . ?
N1 C7 C14 C15 -169.7(3) . . . . ?
C8 C7 C14 C15 5.2(5) . . . . ?
N2 C14 C15 C16 2.8(5) . . . . ?
C7 C14 C15 C16 177.1(3) . . . . ?
C14 C15 C16 C17 -0.5(5) . . . . ?
C15 C16 C17 C18 -0.4(5) . . . . ?
C16 C17 C18 N2 -1.0(5) . . . . ?
C16 C17 C18 C19 -179.3(3) . . . . ?
C14 N2 C18 C17 3.3(4) . . . . ?
Al1 N2 C18 C17 -170.6(2) . . . . ?
C14 N2 C18 C19 -178.1(3) . . . . ?
Al1 N2 C18 C19 8.0(4) . . . . ?
C26 N3 C19 C18 160.8(3) . . . . ?
Al1 N3 C19 C18 0.3(4) . . . . ?
C26 N3 C19 C20 -21.6(4) . . . . ?
Al1 N3 C19 C20 178.0(2) . . . . ?
C17 C18 C19 N3 173.5(3) . . . . ?
N2 C18 C19 N3 -4.9(4) . . . . ?
C17 C18 C19 C20 -4.1(5) . . . . ?
N2 C18 C19 C20 177.4(3) . . . . ?
N3 C19 C20 C21 131.0(4) . . . . ?
C18 C19 C20 C21 -51.6(5) . . . . ?
N3 C19 C20 C25 -44.9(5) . . . . ?
C18 C19 C20 C25 132.5(4) . . . . ?
C25 C20 C21 C22 -0.1(5) . . . . ?
C19 C20 C21 C22 -176.1(3) . . . . ?
C20 C21 C22 C23 1.6(6) . . . . ?
C21 C22 C23 C24 -2.2(6) . . . . ?
C22 C23 C24 C25 1.3(6) . . . . ?
C23 C24 C25 C20 0.1(6) . . . . ?
C21 C20 C25 C24 -0.7(5) . . . . ?
C19 C20 C25 C24 175.3(3) . . . . ?
C19 N3 C26 C27 119.3(4) . . . . ?
Al1 N3 C26 C27 -82.9(4) . . . . ?
C19 N3 C26 C31 -59.3(4) . . . . ?
Al1 N3 C26 C31 98.4(4) . . . . ?
C31 C26 C27 F27 175.8(3) . . . . ?
N3 C26 C27 F27 -2.9(5) . . . . ?
C31 C26 C27 C28 -0.4(5) . . . . ?
N3 C26 C27 C28 -179.1(3) . . . . ?
F27 C27 C28 F28 3.3(5) . . . . ?
C26 C27 C28 F28 179.5(3) . . . . ?
F27 C27 C28 C29 -175.6(3) . . . . ?
C26 C27 C28 C29 0.6(6) . . . . ?
F28 C28 C29 F29 1.6(6) . . . . ?
C27 C28 C29 F29 -179.5(3) . . . . ?
F28 C28 C29 C30 -178.9(3) . . . . ?
C27 C28 C29 C30 0.1(6) . . . . ?
F29 C29 C30 F30 -1.5(6) . . . . ?
C28 C29 C30 F30 178.9(3) . . . . ?
F29 C29 C30 C31 178.6(3) . . . . ?
C28 C29 C30 C31 -0.9(6) . . . . ?
F30 C30 C31 F31 -0.2(5) . . . . ?
C29 C30 C31 F31 179.6(3) . . . . ?
F30 C30 C31 C26 -178.6(3) . . . . ?
C29 C30 C31 C26 1.2(6) . . . . ?
C27 C26 C31 F31 -178.9(3) . . . . ?
N3 C26 C31 F31 -0.2(5) . . . . ?
C27 C26 C31 C30 -0.6(5) . . . . ?
N3 C26 C31 C30 178.1(3) . . . . ?
C35 O1 C32 C33 -17.0(4) . . . . ?
Al1 O1 C32 C33 171.3(2) . . . . ?
O1 C32 C33 C34 35.4(4) . . . . ?
C32 C33 C34 C35 -39.9(4) . . . . ?
C32 O1 C35 C34 -8.4(4) . . . . ?
Al1 O1 C35 C34 162.3(2) . . . . ?
C33 C34 C35 O1 30.2(4) . . . . ?
C39 O2 C36 C37 4.2(4) . . . . ?
Al1 O2 C36 C37 179.9(2) . . . . ?
O2 C36 C37 C38 21.5(4) . . . . ?
C36 C37 C38 C39 -37.7(4) . . . . ?
C36 O2 C39 C38 -27.9(4) . . . . ?
Al1 O2 C39 C38 156.8(2) . . . . ?
C37 C38 C39 O2 41.0(4) . . . . ?
C45 O41 C42 C43 7(4) . . . . ?
O41 C42 C43 C44 6(4) . . . . ?
C42 C43 C44 C45 -17(4) . . . . ?
C42 O41 C45 C44 -16(4) . . . . ?
C43 C44 C45 O41 21(4) . . . . ?
C46B C41B C42B C43B -152(2) . . . . ?
C45B C41B C42B C43B -28(4) . . . . ?
C41B C42B C43B C44B 2(4) . . . . ?
C42B C43B C44B C45B 24(4) . . . . ?
C43B C44B C45B C41B -38(3) . . . . ?
C46B C41B C45B C44B 158(2) . . . . ?
C42B C41B C45B C44B 43(3) . . . . ?
